data_7015685
loop_
_publ_author_name
'Yao, Jinlei'
'Lyutyy, Pavlo'
'Mozharivskyj, Yurij'

_publ_section_title
;
 Crystal structure, coloring problem and magnetism of Gd(5-x)Zr(x)Si4.
;
_journal_issue 16
_journal_name_full 'Dalton transactions (Cambridge, England : 2003)'
_journal_page_first 4275
_journal_page_last 4283
_journal_paper_doi 10.1039/c0dt01821j
_journal_volume 40
_journal_year 2011
_chemical_formula_sum 'Gd3.81 Si4 Zr1.19'
_chemical_formula_weight 820.03
_chemical_name_systematic
; 
 ? 
;
_space_group_IT_number 92
_symmetry_cell_setting tetragonal
_symmetry_space_group_name_Hall 'P 4abw 2nw'
_symmetry_space_group_name_H-M 'P 41 21 2'
_atom_sites_solution_primary direct
_atom_sites_solution_secondary difmap
_audit_creation_method SHELXL-97
_cell_angle_alpha 90.00
_cell_angle_beta 90.00
_cell_angle_gamma 90.00
_cell_formula_units_Z 4
_cell_length_a 7.6324(8)
_cell_length_b 7.6324(8)
_cell_length_c 14.0623(19)
_cell_measurement_reflns_used 1076
_cell_measurement_temperature 293(2)
_cell_measurement_theta_max 29.03
_cell_measurement_theta_min 6.90
_cell_volume 819.18(16)
_computing_cell_refinement X-Area
_computing_data_collection X-Area
_computing_data_reduction X-Red32
_computing_publication_material 'SHELXL-97 (Sheldrick, 1997)'
_computing_structure_refinement 'SHELXL-97 (Sheldrick, 1997)'
_computing_structure_solution 'SHELXS-97 (Sheldrick, 1990)'
_diffrn_ambient_temperature 293(2)
_diffrn_measured_fraction_theta_full 0.976
_diffrn_measured_fraction_theta_max 0.976
_diffrn_measurement_device_type 'STOE IPDSII'
_diffrn_measurement_method 'omega scan'
_diffrn_radiation_monochromator graphite
_diffrn_radiation_source 'fine-focus sealed tube'
_diffrn_radiation_type MoK\a
_diffrn_radiation_wavelength 0.71073
_diffrn_reflns_av_R_equivalents 0.0959
_diffrn_reflns_av_sigmaI/netI 0.0687
_diffrn_reflns_limit_h_max 10
_diffrn_reflns_limit_h_min -10
_diffrn_reflns_limit_k_max 10
_diffrn_reflns_limit_k_min -9
_diffrn_reflns_limit_l_max 18
_diffrn_reflns_limit_l_min -19
_diffrn_reflns_number 6849
_diffrn_reflns_theta_full 29.03
_diffrn_reflns_theta_max 29.03
_diffrn_reflns_theta_min 6.90
_exptl_absorpt_coefficient_mu 32.365
_exptl_absorpt_correction_T_max 0.5589
_exptl_absorpt_correction_T_min 0.2565
_exptl_absorpt_correction_type numerical
_exptl_absorpt_process_details X-Red
_exptl_crystal_colour Black
_exptl_crystal_density_diffrn 6.649
_exptl_crystal_density_method 'not measured'
_exptl_crystal_description Plate
_exptl_crystal_F_000 1390
_exptl_crystal_size_max 0.055
_exptl_crystal_size_mid 0.054
_exptl_crystal_size_min 0.021
_refine_diff_density_max 2.162
_refine_diff_density_min -2.277
_refine_diff_density_rms 0.467
_refine_ls_abs_structure_details 'Flack H D (1983), Acta Cryst. A39, 876-881'
_refine_ls_abs_structure_Flack 0.51(12)
_refine_ls_extinction_coef 0.0013(2)
_refine_ls_extinction_expression Fc^*^=kFc[1+0.001xFc^2^\l^3^/sin(2\q)]^-1/4^
_refine_ls_extinction_method SHELXL
_refine_ls_goodness_of_fit_ref 1.037
_refine_ls_matrix_type full
_refine_ls_number_parameters 46
_refine_ls_number_reflns 1076
_refine_ls_number_restraints 0
_refine_ls_restrained_S_all 1.037
_refine_ls_R_factor_all 0.0780
_refine_ls_R_factor_gt 0.0551
_refine_ls_shift/su_max 0.000
_refine_ls_shift/su_mean 0.000
_refine_ls_structure_factor_coef Fsqd
_refine_ls_weighting_details 'calc w=1/[\s^2^(Fo^2^)+(0.0466P)^2^+0.0000P] where P=(Fo^2^+2Fc^2^)/3'
_refine_ls_weighting_scheme calc
_refine_ls_wR_factor_gt 0.0973
_refine_ls_wR_factor_ref 0.1038
_reflns_number_gt 850
_reflns_number_total 1076
_reflns_threshold_expression >2sigma(I)
_cod_data_source_file c0dt01821j.cif
_cod_data_source_block p41212_Gd3.81Zr1.19Si
_cod_depositor_comments
;
The following automatic conversions were performed:
'_symmetry_cell_setting' value 'Tetragonal' changed to 'tetragonal'
according to '/home/saulius/struct/CIF-dictionaries/cif_core.dic'
dictionary named 'cif_core.dic' version 2.4.1 from 2010-06-29.

Automatic conversion script
Id: cif_fix_enum 1555 2011-01-17 13:19:09Z saulius 
;
_cod_original_sg_symbol_H-M P4(1)2(1)2
_cod_database_code 7015685

loop_
_symmetry_equiv_pos_as_xyz
'x, y, z'
'-x, -y, z+1/2'
'-y+1/2, x+1/2, z+1/4'
'y+1/2, -x+1/2, z+3/4'
'-x+1/2, y+1/2, -z+1/4'
'x+1/2, -y+1/2, -z+3/4'
'y, x, -z'
'-y, -x, -z+1/2'

loop_
_atom_site_label
_atom_site_type_symbol
_atom_site_fract_x
_atom_site_fract_y
_atom_site_fract_z
_atom_site_U_iso_or_equiv
_atom_site_adp_type
_atom_site_occupancy
_atom_site_symmetry_multiplicity
_atom_site_calc_flag
_atom_site_refinement_flags
_atom_site_disorder_assembly
_atom_site_disorder_group
Gd1 Gd 0.00800(15) 0.35777(14) 0.04023(7) 0.0240(4) Uani 1 1 d . . .
Gd2 Gd 0.00859(17) 0.86137(16) 0.12607(12) 0.0198(4) Uani 0.616(13) 1 d P . .
Zr2 Zr 0.00859(17) 0.86137(16) 0.12607(12) 0.0198(4) Uani 0.384(13) 1 d P . .
Gd3 Gd 0.68184(18) 0.68184(18) 0.0000 0.0166(6) Uani 0.580(18) 2 d SP . .
Zr3 Zr 0.68184(18) 0.68184(18) 0.0000 0.0166(6) Uani 0.420(18) 2 d SP . .
Si1 Si 0.1526(9) 0.2037(10) 0.8135(4) 0.0296(13) Uani 1 1 d . . .
Si2 Si 0.0610(9) 0.7093(9) 0.9383(5) 0.0249(13) Uani 1 1 d . . .

loop_
_atom_site_aniso_label
_atom_site_aniso_U_11
_atom_site_aniso_U_22
_atom_site_aniso_U_33
_atom_site_aniso_U_23
_atom_site_aniso_U_13
_atom_site_aniso_U_12
Gd1 0.0216(7) 0.0236(7) 0.0268(6) 0.0018(5) -0.0011(5) -0.0003(4)
Gd2 0.0182(7) 0.0205(7) 0.0207(6) -0.0015(5) 0.0009(5) 0.0011(8)
Zr2 0.0182(7) 0.0205(7) 0.0207(6) -0.0015(5) 0.0009(5) 0.0011(8)
Gd3 0.0159(6) 0.0159(6) 0.0178(9) 0.0012(5) -0.0012(5) -0.0008(5)
Zr3 0.0159(6) 0.0159(6) 0.0178(9) 0.0012(5) -0.0012(5) -0.0008(5)
Si1 0.024(4) 0.030(4) 0.034(3) 0.010(3) -0.008(3) 0.000(2)
Si2 0.021(3) 0.020(3) 0.034(3) 0.000(3) 0.000(3) -0.002(2)

loop_
_atom_type_symbol
_atom_type_description
_atom_type_scat_dispersion_real
_atom_type_scat_dispersion_imag
_atom_type_scat_source
Si Si 0.0817 0.0704 'International Tables Vol C Tables 4.2.6.8 and 6.1.1.4'
Zr Zr -2.9673 0.5597 'International Tables Vol C Tables 4.2.6.8 and 6.1.1.4'
Gd Gd -0.1653 3.9035 'International Tables Vol C Tables 4.2.6.8 and 6.1.1.4'

loop_
_geom_angle_atom_site_label_1
_geom_angle_atom_site_label_2
_geom_angle_atom_site_label_3
_geom_angle
_geom_angle_site_symmetry_1
_geom_angle_site_symmetry_3
_geom_angle_publ_flag
Si1 Gd1 Si2 135.59(18) 7_556 1_554 ?
Si1 Gd1 Si2 93.89(16) 7_556 3_554 ?
Si2 Gd1 Si2 86.93(6) 1_554 3_554 ?
Si1 Gd1 Si1 132.78(12) 7_556 6_455 ?
Si2 Gd1 Si1 91.59(15) 1_554 6_455 ?
Si2 Gd1 Si1 85.62(17) 3_554 6_455 ?
Si1 Gd1 Si1 87.35(9) 7_556 3_554 ?
Si2 Gd1 Si1 48.31(16) 1_554 3_554 ?
Si2 Gd1 Si1 86.92(17) 3_554 3_554 ?
Si1 Gd1 Si1 139.55(10) 6_455 3_554 ?
Si1 Gd1 Si2 85.46(18) 7_556 7_456 ?
Si2 Gd1 Si2 138.62(9) 1_554 7_456 ?
Si2 Gd1 Si2 84.83(9) 3_554 7_456 ?
Si1 Gd1 Si2 47.41(15) 6_455 7_456 ?
Si1 Gd1 Si2 168.66(16) 3_554 7_456 ?
Si1 Gd1 Zr3 55.48(16) 7_556 3_545 ?
Si2 Gd1 Zr3 140.59(15) 1_554 3_545 ?
Si2 Gd1 Zr3 53.79(14) 3_554 3_545 ?
Si1 Gd1 Zr3 88.67(10) 6_455 3_545 ?
Si1 Gd1 Zr3 117.82(12) 3_554 3_545 ?
Si2 Gd1 Zr3 50.85(12) 7_456 3_545 ?
Si1 Gd1 Gd3 55.48(16) 7_556 3_545 ?
Si2 Gd1 Gd3 140.59(15) 1_554 3_545 ?
Si2 Gd1 Gd3 53.79(14) 3_554 3_545 ?
Si1 Gd1 Gd3 88.67(10) 6_455 3_545 ?
Si1 Gd1 Gd3 117.82(12) 3_554 3_545 ?
Si2 Gd1 Gd3 50.85(12) 7_456 3_545 ?
Zr3 Gd1 Gd3 0.000(1) 3_545 3_545 ?
Si1 Gd1 Zr3 145.58(13) 7_556 1_455 ?
Si2 Gd1 Zr3 53.82(14) 1_554 1_455 ?
Si2 Gd1 Zr3 51.70(12) 3_554 1_455 ?
Si1 Gd1 Zr3 54.58(16) 6_455 1_455 ?
Si1 Gd1 Zr3 90.50(17) 3_554 1_455 ?
Si2 Gd1 Zr3 90.48(15) 7_456 1_455 ?
Zr3 Gd1 Zr3 96.29(3) 3_545 1_455 ?
Gd3 Gd1 Zr3 96.29(3) 3_545 1_455 ?
Si1 Gd1 Gd3 145.58(13) 7_556 1_455 ?
Si2 Gd1 Gd3 53.82(14) 1_554 1_455 ?
Si2 Gd1 Gd3 51.70(12) 3_554 1_455 ?
Si1 Gd1 Gd3 54.58(16) 6_455 1_455 ?
Si1 Gd1 Gd3 90.50(17) 3_554 1_455 ?
Si2 Gd1 Gd3 90.48(15) 7_456 1_455 ?
Zr3 Gd1 Gd3 96.29(3) 3_545 1_455 ?
Gd3 Gd1 Gd3 96.29(3) 3_545 1_455 ?
Zr3 Gd1 Gd3 0.00(3) 1_455 1_455 ?
Si1 Gd1 Gd2 102.13(16) 7_556 4_454 ?
Si2 Gd1 Gd2 50.97(15) 1_554 4_454 ?
Si2 Gd1 Gd2 132.56(15) 3_554 4_454 ?
Si1 Gd1 Gd2 112.62(11) 6_455 4_454 ?
Si1 Gd1 Gd2 50.25(13) 3_554 4_454 ?
Si2 Gd1 Gd2 140.18(13) 7_456 4_454 ?
Zr3 Gd1 Gd2 157.18(5) 3_545 4_454 ?
Gd3 Gd1 Gd2 157.18(5) 3_545 4_454 ?
Zr3 Gd1 Gd2 102.69(4) 1_455 4_454 ?
Gd3 Gd1 Gd2 102.69(4) 1_455 4_454 ?
Si1 Gd1 Zr2 102.13(16) 7_556 4_454 ?
Si2 Gd1 Zr2 50.97(15) 1_554 4_454 ?
Si2 Gd1 Zr2 132.56(15) 3_554 4_454 ?
Si1 Gd1 Zr2 112.62(11) 6_455 4_454 ?
Si1 Gd1 Zr2 50.25(13) 3_554 4_454 ?
Si2 Gd1 Zr2 140.18(13) 7_456 4_454 ?
Zr3 Gd1 Zr2 157.18(5) 3_545 4_454 ?
Gd3 Gd1 Zr2 157.18(5) 3_545 4_454 ?
Zr3 Gd1 Zr2 102.69(4) 1_455 4_454 ?
Gd3 Gd1 Zr2 102.69(4) 1_455 4_454 ?
Gd2 Gd1 Zr2 0.00(4) 4_454 4_454 ?
Si1 Gd2 Si1 97.31(10) 7_566 3_554 ?
Si1 Gd2 Si2 95.53(18) 7_566 7_466 ?
Si1 Gd2 Si2 143.73(19) 3_554 7_466 ?
Si1 Gd2 Si2 121.14(18) 7_566 1_554 ?
Si1 Gd2 Si2 52.54(18) 3_554 1_554 ?
Si2 Gd2 Si2 92.0(2) 7_466 1_554 ?
Si1 Gd2 Si1 94.8(2) 7_566 2_564 ?
Si1 Gd2 Si1 120.2(2) 3_554 2_564 ?
Si2 Gd2 Si1 92.23(17) 7_466 2_564 ?
Si2 Gd2 Si1 143.15(19) 1_554 2_564 ?
Si1 Gd2 Si2 145.15(19) 7_566 3_554 ?
Si1 Gd2 Si2 95.22(18) 3_554 3_554 ?
Si2 Gd2 Si2 93.26(10) 7_466 3_554 ?
Si2 Gd2 Si2 92.10(16) 1_554 3_554 ?
Si1 Gd2 Si2 51.12(19) 2_564 3_554 ?
Si1 Gd2 Zr3 59.50(14) 7_566 3 ?
Si1 Gd2 Zr3 154.96(12) 3_554 3 ?
Si2 Gd2 Zr3 55.45(13) 7_466 3 ?
Si2 Gd2 Zr3 145.66(17) 1_554 3 ?
Si1 Gd2 Zr3 58.34(14) 2_564 3 ?
Si2 Gd2 Zr3 99.69(12) 3_554 3 ?
Si1 Gd2 Gd3 59.50(14) 7_566 3 ?
Si1 Gd2 Gd3 154.96(12) 3_554 3 ?
Si2 Gd2 Gd3 55.45(13) 7_466 3 ?
Si2 Gd2 Gd3 145.66(17) 1_554 3 ?
Si1 Gd2 Gd3 58.34(14) 2_564 3 ?
Si2 Gd2 Gd3 99.69(12) 3_554 3 ?
Zr3 Gd2 Gd3 0.00(4) 3 3 ?
Si1 Gd2 Zr3 151.43(12) 7_566 1_455 ?
Si1 Gd2 Zr3 100.45(12) 3_554 1_455 ?
Si2 Gd2 Zr3 57.47(12) 7_466 1_455 ?
Si2 Gd2 Zr3 57.31(13) 1_554 1_455 ?
Si1 Gd2 Zr3 95.36(17) 2_564 1_455 ?
Si2 Gd2 Zr3 54.74(14) 3_554 1_455 ?
Zr3 Gd2 Zr3 104.58(4) 3 1_455 ?
Gd3 Gd2 Zr3 104.58(4) 3 1_455 ?
Si1 Gd2 Gd3 151.43(12) 7_566 1_455 ?
Si1 Gd2 Gd3 100.45(12) 3_554 1_455 ?
Si2 Gd2 Gd3 57.47(12) 7_466 1_455 ?
Si2 Gd2 Gd3 57.31(13) 1_554 1_455 ?
Si1 Gd2 Gd3 95.36(17) 2_564 1_455 ?
Si2 Gd2 Gd3 54.74(14) 3_554 1_455 ?
Zr3 Gd2 Gd3 104.58(4) 3 1_455 ?
Gd3 Gd2 Gd3 104.58(4) 3 1_455 ?
Zr3 Gd2 Gd3 0.00(3) 1_455 1_455 ?
Si1 Gd2 Gd1 104.04(12) 7_566 3 ?
Si1 Gd2 Gd1 64.67(14) 3_554 3 ?
Si2 Gd2 Gd1 143.00(12) 7_466 3 ?
Si2 Gd2 Gd1 103.75(15) 1_554 3 ?
Si1 Gd2 Gd1 55.53(12) 2_564 3 ?
Si2 Gd2 Gd1 53.54(12) 3_554 3 ?
Zr3 Gd2 Gd1 109.22(5) 3 3 ?
Gd3 Gd2 Gd1 109.22(5) 3 3 ?
Zr3 Gd2 Gd1 103.74(4) 1_455 3 ?
Gd3 Gd2 Gd1 103.74(4) 1_455 3 ?
Si1 Gd2 Gd1 64.64(14) 7_566 7_565 ?
Si1 Gd2 Gd1 54.71(13) 3_554 7_565 ?
Si2 Gd2 Gd1 102.17(12) 7_466 7_565 ?
Si2 Gd2 Gd1 56.71(11) 1_554 7_565 ?
Si1 Gd2 Gd1 155.68(17) 2_564 7_565 ?
Si2 Gd2 Gd1 145.15(12) 3_554 7_565 ?
Zr3 Gd2 Gd1 114.84(4) 3 7_565 ?
Gd3 Gd2 Gd1 114.84(4) 3 7_565 ?
Zr3 Gd2 Gd1 108.89(5) 1_455 7_565 ?
Gd3 Gd2 Gd1 108.89(5) 1_455 7_565 ?
Gd1 Gd2 Gd1 114.51(4) 3 7_565 ?
Si2 Gd3 Si2 177.5(3) 6_565 3_654 ?
Si2 Gd3 Si2 90.6(2) 6_565 7_566 ?
Si2 Gd3 Si2 91.27(12) 3_654 7_566 ?
Si2 Gd3 Si2 91.27(12) 6_565 1_654 ?
Si2 Gd3 Si2 90.6(2) 3_654 1_654 ?
Si2 Gd3 Si2 87.1(3) 7_566 1_654 ?
Si2 Gd3 Si1 89.20(17) 6_565 6 ?
Si2 Gd3 Si1 89.0(2) 3_654 6 ?
Si2 Gd3 Si1 179.7(2) 7_566 6 ?
Si2 Gd3 Si1 92.99(14) 1_654 6 ?
Si2 Gd3 Si1 89.0(2) 6_565 3_554 ?
Si2 Gd3 Si1 89.20(17) 3_654 3_554 ?
Si2 Gd3 Si1 92.99(14) 7_566 3_554 ?
Si2 Gd3 Si1 179.7(2) 1_654 3_554 ?
Si1 Gd3 Si1 86.9(3) 6 3_554 ?
Si2 Gd3 Zr2 122.95(17) 6_565 5_545 ?
Si2 Gd3 Zr2 54.53(16) 3_654 5_545 ?
Si2 Gd3 Zr2 125.52(12) 7_566 5_545 ?
Si2 Gd3 Zr2 128.07(14) 1_654 5_545 ?
Si1 Gd3 Zr2 54.56(11) 6 5_545 ?
Si1 Gd3 Zr2 51.68(15) 3_554 5_545 ?
Si2 Gd3 Gd2 122.95(17) 6_565 5_545 ?
Si2 Gd3 Gd2 54.53(16) 3_654 5_545 ?
Si2 Gd3 Gd2 125.52(12) 7_566 5_545 ?
Si2 Gd3 Gd2 128.07(14) 1_654 5_545 ?
Si1 Gd3 Gd2 54.56(11) 6 5_545 ?
Si1 Gd3 Gd2 51.68(15) 3_554 5_545 ?
Zr2 Gd3 Gd2 0.00(4) 5_545 5_545 ?
Si2 Gd3 Gd2 54.53(16) 6_565 4_454 ?
Si2 Gd3 Gd2 122.95(17) 3_654 4_454 ?
Si2 Gd3 Gd2 128.07(14) 7_566 4_454 ?
Si2 Gd3 Gd2 125.52(12) 1_654 4_454 ?
Si1 Gd3 Gd2 51.67(15) 6 4_454 ?
Si1 Gd3 Gd2 54.56(11) 3_554 4_454 ?
Zr2 Gd3 Gd2 68.54(6) 5_545 4_454 ?
Gd2 Gd3 Gd2 68.54(6) 5_545 4_454 ?
Si2 Gd3 Zr2 54.53(16) 6_565 4_454 ?
Si2 Gd3 Zr2 122.95(17) 3_654 4_454 ?
Si2 Gd3 Zr2 128.07(14) 7_566 4_454 ?
Si2 Gd3 Zr2 125.52(12) 1_654 4_454 ?
Si1 Gd3 Zr2 51.67(15) 6 4_454 ?
Si1 Gd3 Zr2 54.56(11) 3_554 4_454 ?
Zr2 Gd3 Zr2 68.54(6) 5_545 4_454 ?
Gd2 Gd3 Zr2 68.54(6) 5_545 4_454 ?
Gd2 Gd3 Zr2 0.00(5) 4_454 4_454 ?
Si2 Gd3 Gd2 126.67(17) 6_565 1_655 ?
Si2 Gd3 Gd2 55.85(16) 3_654 1_655 ?
Si2 Gd3 Gd2 53.60(14) 7_566 1_655 ?
Si2 Gd3 Gd2 54.01(12) 1_654 1_655 ?
Si1 Gd3 Gd2 126.66(15) 6 1_655 ?
Si1 Gd3 Gd2 125.89(11) 3_554 1_655 ?
Zr2 Gd3 Gd2 110.33(2) 5_545 1_655 ?
Gd2 Gd3 Gd2 110.33(2) 5_545 1_655 ?
Gd2 Gd3 Gd2 178.30(4) 4_454 1_655 ?
Zr2 Gd3 Gd2 178.30(4) 4_454 1_655 ?
Si2 Gd3 Zr2 126.67(17) 6_565 1_655 ?
Si2 Gd3 Zr2 55.85(16) 3_654 1_655 ?
Si2 Gd3 Zr2 53.60(14) 7_566 1_655 ?
Si2 Gd3 Zr2 54.01(12) 1_654 1_655 ?
Si1 Gd3 Zr2 126.66(15) 6 1_655 ?
Si1 Gd3 Zr2 125.89(11) 3_554 1_655 ?
Zr2 Gd3 Zr2 110.33(2) 5_545 1_655 ?
Gd2 Gd3 Zr2 110.33(2) 5_545 1_655 ?
Gd2 Gd3 Zr2 178.30(4) 4_454 1_655 ?
Zr2 Gd3 Zr2 178.30(4) 4_454 1_655 ?
Gd2 Gd3 Zr2 0.00(5) 1_655 1_655 ?
Si2 Si1 Zr2 135.7(2) 4_454 7_456 ?
Si2 Si1 Gd2 135.7(2) 4_454 7_456 ?
Zr2 Si1 Gd2 0.00(6) 7_456 7_456 ?
Si2 Si1 Zr2 64.9(2) 4_454 4_455 ?
Zr2 Si1 Zr2 139.2(3) 7_456 4_455 ?
Gd2 Si1 Zr2 139.2(3) 7_456 4_455 ?
Si2 Si1 Gd2 64.9(2) 4_454 4_455 ?
Zr2 Si1 Gd2 139.2(3) 7_456 4_455 ?
Gd2 Si1 Gd2 139.2(3) 7_456 4_455 ?
Zr2 Si1 Gd2 0.00(6) 4_455 4_455 ?
Si2 Si1 Gd2 64.7(2) 4_454 2_565 ?
Zr2 Si1 Gd2 81.4(2) 7_456 2_565 ?
Gd2 Si1 Gd2 81.4(2) 7_456 2_565 ?
Zr2 Si1 Gd2 129.6(3) 4_455 2_565 ?
Gd2 Si1 Gd2 129.6(3) 4_455 2_565 ?
Si2 Si1 Zr2 64.7(2) 4_454 2_565 ?
Zr2 Si1 Zr2 81.4(2) 7_456 2_565 ?
Gd2 Si1 Zr2 81.4(2) 7_456 2_565 ?
Zr2 Si1 Zr2 129.6(3) 4_455 2_565 ?
Gd2 Si1 Zr2 129.6(3) 4_455 2_565 ?
Gd2 Si1 Zr2 0.00(7) 2_565 2_565 ?
Si2 Si1 Gd1 137.6(3) 4_454 7_556 ?
Zr2 Si1 Gd1 86.6(2) 7_456 7_556 ?
Gd2 Si1 Gd1 86.6(2) 7_456 7_556 ?
Zr2 Si1 Gd1 83.09(18) 4_455 7_556 ?
Gd2 Si1 Gd1 83.09(18) 4_455 7_556 ?
Gd2 Si1 Gd1 138.6(3) 2_565 7_556 ?
Zr2 Si1 Gd1 138.6(3) 2_565 7_556 ?
Si2 Si1 Zr3 117.3(3) 4_454 4_455 ?
Zr2 Si1 Zr3 68.83(19) 7_456 4_455 ?
Gd2 Si1 Zr3 68.83(19) 7_456 4_455 ?
Zr2 Si1 Zr3 141.6(2) 4_455 4_455 ?
Gd2 Si1 Zr3 141.6(2) 4_455 4_455 ?
Gd2 Si1 Zr3 67.10(16) 2_565 4_455 ?
Zr2 Si1 Zr3 67.10(16) 2_565 4_455 ?
Gd1 Si1 Zr3 71.59(15) 7_556 4_455 ?
Si2 Si1 Gd3 117.3(3) 4_454 4_455 ?
Zr2 Si1 Gd3 68.83(19) 7_456 4_455 ?
Gd2 Si1 Gd3 68.83(19) 7_456 4_455 ?
Zr2 Si1 Gd3 141.6(2) 4_455 4_455 ?
Gd2 Si1 Gd3 141.6(2) 4_455 4_455 ?
Gd2 Si1 Gd3 67.10(16) 2_565 4_455 ?
Zr2 Si1 Gd3 67.10(16) 2_565 4_455 ?
Gd1 Si1 Gd3 71.59(15) 7_556 4_455 ?
Zr3 Si1 Gd3 0.00(4) 4_455 4_455 ?
Si2 Si1 Gd1 68.61(19) 4_454 6 ?
Zr2 Si1 Gd1 138.7(3) 7_456 6 ?
Gd2 Si1 Gd1 138.7(3) 7_456 6 ?
Zr2 Si1 Gd1 76.9(2) 4_455 6 ?
Gd2 Si1 Gd1 76.9(2) 4_455 6 ?
Gd2 Si1 Gd1 85.38(17) 2_565 6 ?
Zr2 Si1 Gd1 85.38(17) 2_565 6 ?
Gd1 Si1 Gd1 77.91(14) 7_556 6 ?
Zr3 Si1 Gd1 69.98(14) 4_455 6 ?
Gd3 Si1 Gd1 69.98(14) 4_455 6 ?
Si2 Si1 Gd1 63.88(19) 4_454 4_455 ?
Zr2 Si1 Gd1 80.62(18) 7_456 4_455 ?
Gd2 Si1 Gd1 80.62(18) 7_456 4_455 ?
Zr2 Si1 Gd1 83.90(19) 4_455 4_455 ?
Gd2 Si1 Gd1 83.90(19) 4_455 4_455 ?
Gd2 Si1 Gd1 74.22(13) 2_565 4_455 ?
Zr2 Si1 Gd1 74.22(13) 2_565 4_455 ?
Gd1 Si1 Gd1 142.4(2) 7_556 4_455 ?
Zr3 Si1 Gd1 133.2(3) 4_455 4_455 ?
Gd3 Si1 Gd1 133.2(3) 4_455 4_455 ?
Gd1 Si1 Gd1 132.5(2) 6 4_455 ?
Si1 Si2 Zr2 136.1(2) 3 7_466 ?
Si1 Si2 Gd2 136.1(2) 3 7_466 ?
Zr2 Si2 Gd2 0.00(8) 7_466 7_466 ?
Si1 Si2 Zr2 62.5(2) 3 1_556 ?
Zr2 Si2 Zr2 84.1(2) 7_466 1_556 ?
Gd2 Si2 Zr2 84.1(2) 7_466 1_556 ?
Si1 Si2 Gd2 62.5(2) 3 1_556 ?
Zr2 Si2 Gd2 84.1(2) 7_466 1_556 ?
Gd2 Si2 Gd2 84.1(2) 7_466 1_556 ?
Zr2 Si2 Gd2 0.00(7) 1_556 1_556 ?
Si1 Si2 Zr3 116.8(2) 3 4_465 ?
Zr2 Si2 Zr3 70.01(17) 7_466 4_465 ?
Gd2 Si2 Zr3 70.01(17) 7_466 4_465 ?
Zr2 Si2 Zr3 138.7(2) 1_556 4_465 ?
Gd2 Si2 Zr3 138.7(2) 1_556 4_465 ?
Si1 Si2 Gd3 116.8(2) 3 4_465 ?
Zr2 Si2 Gd3 70.01(17) 7_466 4_465 ?
Gd2 Si2 Gd3 70.01(17) 7_466 4_465 ?
Zr2 Si2 Gd3 138.7(2) 1_556 4_465 ?
Gd2 Si2 Gd3 138.7(2) 1_556 4_465 ?
Zr3 Si2 Gd3 0.00(5) 4_465 4_465 ?
Si1 Si2 Gd2 64.2(2) 3 4_455 ?
Zr2 Si2 Gd2 139.3(2) 7_466 4_455 ?
Gd2 Si2 Gd2 139.3(2) 7_466 4_455 ?
Zr2 Si2 Gd2 126.7(3) 1_556 4_455 ?
Gd2 Si2 Gd2 126.7(3) 1_556 4_455 ?
Zr3 Si2 Gd2 69.41(16) 4_465 4_455 ?
Gd3 Si2 Gd2 69.41(16) 4_465 4_455 ?
Si1 Si2 Zr2 64.2(2) 3 4_455 ?
Zr2 Si2 Zr2 139.3(2) 7_466 4_455 ?
Gd2 Si2 Zr2 139.3(2) 7_466 4_455 ?
Zr2 Si2 Zr2 126.7(3) 1_556 4_455 ?
Gd2 Si2 Zr2 126.7(3) 1_556 4_455 ?
Zr3 Si2 Zr2 69.41(16) 4_465 4_455 ?
Gd3 Si2 Zr2 69.41(16) 4_465 4_455 ?
Gd2 Si2 Zr2 0.00(7) 4_455 4_455 ?
Si1 Si2 Zr3 117.6(3) 3 1_456 ?
Zr2 Si2 Zr3 68.94(17) 7_466 1_456 ?
Gd2 Si2 Zr3 68.94(17) 7_466 1_456 ?
Zr2 Si2 Zr3 68.68(16) 1_556 1_456 ?
Gd2 Si2 Zr3 68.68(16) 1_556 1_456 ?
Zr3 Si2 Zr3 125.5(2) 4_465 1_456 ?
Gd3 Si2 Zr3 125.5(2) 4_465 1_456 ?
Gd2 Si2 Zr3 141.7(2) 4_455 1_456 ?
Zr2 Si2 Zr3 141.7(2) 4_455 1_456 ?
Si1 Si2 Gd3 117.6(3) 3 1_456 ?
Zr2 Si2 Gd3 68.94(17) 7_466 1_456 ?
Gd2 Si2 Gd3 68.94(17) 7_466 1_456 ?
Zr2 Si2 Gd3 68.68(16) 1_556 1_456 ?
Gd2 Si2 Gd3 68.68(16) 1_556 1_456 ?
Zr3 Si2 Gd3 125.5(2) 4_465 1_456 ?
Gd3 Si2 Gd3 125.5(2) 4_465 1_456 ?
Gd2 Si2 Gd3 141.7(2) 4_455 1_456 ?
Zr2 Si2 Gd3 141.7(2) 4_455 1_456 ?
Zr3 Si2 Gd3 0.00(7) 1_456 1_456 ?
Si1 Si2 Gd1 67.8(2) 3 1_556 ?
Zr2 Si2 Gd1 140.1(2) 7_466 1_556 ?
Gd2 Si2 Gd1 140.1(2) 7_466 1_556 ?
Zr2 Si2 Gd1 84.65(17) 1_556 1_556 ?
Gd2 Si2 Gd1 84.65(17) 1_556 1_556 ?
Zr3 Si2 Gd1 135.5(3) 4_465 1_556 ?
Gd3 Si2 Gd1 135.5(3) 4_465 1_556 ?
Gd2 Si2 Gd1 75.49(19) 4_455 1_556 ?
Zr2 Si2 Gd1 75.49(19) 4_455 1_556 ?
Zr3 Si2 Gd1 71.32(13) 1_456 1_556 ?
Gd3 Si2 Gd1 71.32(13) 1_456 1_556 ?

loop_
_geom_bond_atom_site_label_1
_geom_bond_atom_site_label_2
_geom_bond_distance
_geom_bond_site_symmetry_2
_geom_bond_publ_flag
Gd1 Si1 2.985(6) 7_556 ?
Gd1 Si2 3.069(7) 1_554 ?
Gd1 Si2 3.081(6) 3_554 ?
Gd1 Si1 3.115(7) 6_455 ?
Gd1 Si1 3.165(6) 3_554 ?
Gd1 Si2 3.228(5) 7_456 ?
Gd1 Zr3 3.5503(11) 3_545 ?
Gd1 Gd3 3.5503(11) 3_545 ?
Gd1 Zr3 3.5546(12) 1_455 ?
Gd1 Gd3 3.5546(12) 1_455 ?
Gd1 Gd2 3.6937(18) 4_454 ?
Gd1 Zr2 3.6937(18) 4_454 ?
Gd2 Si1 2.807(9) 7_566 ?
Gd2 Si1 2.852(9) 3_554 ?
Gd2 Si2 2.891(8) 7_466 ?
Gd2 Si2 2.912(7) 1_554 ?
Gd2 Si1 2.951(7) 2_564 ?
Gd2 Si2 2.964(8) 3_554 ?
Gd2 Zr3 3.337(2) 3 ?
Gd2 Gd3 3.337(2) 3 ?
Gd2 Zr3 3.353(2) 1_455 ?
Gd2 Gd3 3.353(2) 1_455 ?
Gd2 Gd1 3.6937(18) 3 ?
Gd2 Gd1 3.7180(18) 7_565 ?
Gd3 Si2 2.924(6) 6_565 ?
Gd3 Si2 2.924(6) 3_654 ?
Gd3 Si2 3.029(7) 7_566 ?
Gd3 Si2 3.029(7) 1_654 ?
Gd3 Si1 3.083(8) 6 ?
Gd3 Si1 3.083(8) 3_554 ?
Gd3 Zr2 3.337(2) 5_545 ?
Gd3 Gd2 3.337(2) 5_545 ?
Gd3 Gd2 3.337(2) 4_454 ?
Gd3 Zr2 3.337(2) 4_454 ?
Gd3 Gd2 3.353(2) 1_655 ?
Gd3 Zr2 3.353(2) 1_655 ?
Si1 Si2 2.552(8) 4_454 ?
Si1 Zr2 2.807(9) 7_456 ?
Si1 Gd2 2.807(9) 7_456 ?
Si1 Zr2 2.852(9) 4_455 ?
Si1 Gd2 2.852(9) 4_455 ?
Si1 Gd2 2.951(7) 2_565 ?
Si1 Zr2 2.951(7) 2_565 ?
Si1 Gd1 2.985(6) 7_556 ?
Si1 Zr3 3.083(8) 4_455 ?
Si1 Gd3 3.083(8) 4_455 ?
Si1 Gd1 3.115(7) 6 ?
Si1 Gd1 3.165(6) 4_455 ?
Si2 Si1 2.552(8) 3 ?
Si2 Zr2 2.891(8) 7_466 ?
Si2 Gd2 2.891(8) 7_466 ?
Si2 Zr2 2.912(7) 1_556 ?
Si2 Gd2 2.912(7) 1_556 ?
Si2 Zr3 2.924(6) 4_465 ?
Si2 Gd3 2.924(6) 4_465 ?
Si2 Gd2 2.964(8) 4_455 ?
Si2 Zr2 2.964(8) 4_455 ?
Si2 Zr3 3.029(7) 1_456 ?
Si2 Gd3 3.029(7) 1_456 ?
Si2 Gd1 3.069(7) 1_556 ?
